data_9015599
loop_
_publ_author_name
'Grice, J. D.'
'Ercit, T. S.'

_publ_section_title
;
 Ordering of Fe and Mg in the tourmaline crystal structure: The correct formula
 Sample: Dravite 32008
;
_journal_name_full 'Neues Jahrbuch fur Mineralogie, Abhandlungen'
_journal_page_first 245
_journal_page_last 266
_journal_volume 165
_journal_year 1993
_chemical_compound_source 'Bronson Station, Hastings Co., Ontario, Canada'
_chemical_formula_sum 'Al5.47 B3 Ca0.35 F0.44 Fe1.1 H3.21 Li0.039 Mg2.35 Na0.55 O30.56 Si5.98 Ti0.05'
_chemical_name_mineral Fluor-dravite
_space_group_IT_number 160
_symmetry_space_group_name_Hall 'R 3 -2"'
_symmetry_space_group_name_H-M 'R 3 m :H'
_cell_angle_alpha 90
_cell_angle_beta 90
_cell_angle_gamma 120
_cell_length_a 15.981
_cell_length_b 15.981
_cell_length_c 7.210
_cell_formula_units_Z 3
_cell_volume 1594.681
_database_code_amcsd 0018790
_exptl_crystal_density_diffrn 3.113
_cod_original_sg_symbol_H-M 'R 3 m'
_cod_original_formula_sum 'Na.55 Ca.35 Mg2.35 Li.039 Fe1.1 Al5.47 Ti.05 Si5.98 B3 F.44 O30.56 H3.21'
_cod_database_code 9015599

loop_
_space_group_symop_operation_xyz
x,y,z
2/3+x,1/3+y,1/3+z
1/3+x,2/3+y,2/3+z
x,x-y,z
2/3+x,1/3+x-y,1/3+z
1/3+x,2/3+x-y,2/3+z
-y,-x,z
2/3-y,1/3-x,1/3+z
1/3-y,2/3-x,2/3+z
-x+y,y,z
2/3-x+y,1/3+y,1/3+z
1/3-x+y,2/3+y,2/3+z
-y,x-y,z
2/3-y,1/3+x-y,1/3+z
1/3-y,2/3+x-y,2/3+z
-x+y,-x,z
2/3-x+y,1/3-x,1/3+z
1/3-x+y,2/3-x,2/3+z

loop_
_atom_site_label
_atom_site_fract_x
_atom_site_fract_y
_atom_site_fract_z
_atom_site_occupancy
_atom_site_U_iso_or_equiv
NaX 0.00000 0.00000 0.22710 0.55000 0.01690
CaX 0.00000 0.00000 0.22710 0.35000 0.01690
MgY 0.12388 0.06194 0.63340 0.63000 0.00760
LiY 0.12388 0.06194 0.63340 0.01300 0.00760
Fe2Y 0.12388 0.06194 0.63340 0.15000 0.00760
Fe3Y 0.12388 0.06194 0.63340 0.20330 0.00760
AlZ 0.29802 0.26169 0.61240 0.91170 0.00490
FeZ 0.29802 0.26169 0.61240 0.00670 0.00490
MgZ 0.29802 0.26169 0.61240 0.07670 0.00490
TiZ 0.29802 0.26169 0.61240 0.00500 0.00490
SiT 0.19178 0.19007 0.00000 0.99670 0.00470
TiT 0.19178 0.19007 0.00000 0.00330 0.00470
B 0.10980 0.21960 0.45310 1.00000 0.00700
F1 0.00000 0.00000 0.77660 0.44000 0.01560
O-H1 0.00000 0.00000 0.77660 0.21000 0.01560
O1 0.00000 0.00000 0.77660 0.35000 0.01560
O2 0.06095 0.12190 0.47820 1.00000 0.01010
O3 0.26726 0.13363 0.51220 1.00000 0.01110
O4 0.09254 0.18508 0.07060 1.00000 0.00910
O5 0.18280 0.09140 0.09130 1.00000 0.00960
O6 0.19620 0.18690 0.77790 1.00000 0.00840
O7 0.28486 0.28434 0.08020 1.00000 0.00830
O8 0.20950 0.27020 0.44220 1.00000 0.00940
H3 0.26000 0.13000 0.40900 1.00000 0.01000

loop_
_cod_related_entry_id
_cod_related_entry_database
_cod_related_entry_code
1 AMCSD 0018790
